data_1511040
loop_
_publ_author_name
'Rohrer, F.E.'
'Nesper, R.'

_publ_section_title
;
 M2 B N2 X (M = Ca, Sr; X = F, Cl): New halogenide compounds with isolated
 BN2(3-) units
;
_journal_name_full 'Journal of Solid State Chemistry'
_journal_page_first 194
_journal_page_last 200
_journal_paper_doi 10.1006/jssc.1997.7624
_journal_volume 135
_journal_year 1998
_chemical_formula_sum 'B Cl N2 Sr2'
_chemical_name_systematic 'Sr2 (B N2) Cl'
_space_group_IT_number 62
_symmetry_space_group_name_Hall '-P 2ac 2n'
_symmetry_space_group_name_H-M 'P n m a'
_cell_angle_alpha 90
_cell_angle_beta 90
_cell_angle_gamma 90
_cell_formula_units_Z 4
_cell_length_a 12.408
_cell_length_b 4.161
_cell_length_c 9.17
_cell_volume 473.444
_citation_journal_id_ASTM JSSCBI
_cod_data_source_file boron0-1_123.cif
_cod_data_source_block B1Cl1N2Sr2
_cod_original_cell_volume 473.4442
_cod_original_formula_sum 'B1 Cl1 N2 Sr2'
_cod_database_code 1511040

loop_
_symmetry_equiv_pos_as_xyz
x,y,z
-x+1/2,-y,z+1/2
x+1/2,-y+1/2,-z+1/2
-x,y+1/2,-z
-x,-y,-z
x-1/2,y,-z-1/2
-x-1/2,y-1/2,z-1/2
x,-y-1/2,z

loop_
_atom_site_label
_atom_site_type_symbol
_atom_site_fract_x
_atom_site_fract_y
_atom_site_fract_z
_atom_site_occupancy
_atom_site_U_iso_or_equiv
N1 N-3 0.2856 0.25 0.6982 1 0.0
N2 N-3 0.8776 0.25 0.5376 1 0.0
Cl1 Cl-1 0.4381 0.25 0.3552 1 0.0
Sr2 Sr+2 0.6701 0.25 0.4517 1 0.0
B1 B+3 0.3336 0.25 0.8278 1 0.0
Sr1 Sr+2 0.0874 0.25 0.6177 1 0.0
